data_7130719
loop_
_publ_author_name
'Kitamura, Yu'
'Nakamura, Yuiga'
'Sugimoto, Kunihisa'
'Yoshikawa, Hirofumi'
'Tanaka, Daisuke'

_publ_section_title
;
 Data-driven efficient synthetic exploration of anionic lanthanide-based
 metal--organic frameworks
;
_journal_name_full 'Chemical Communications'
_journal_paper_doi 10.1039/D2CC04985F
_journal_year 2022
_chemical_formula_sum 'C42.5 H38.5 N2 O16 Sm2'
_chemical_formula_weight 1133.95
_chemical_name_systematic KGF-15(Sm)
_space_group_crystal_system orthorhombic
_space_group_IT_number 45
_space_group_name_Hall 'I 2 -2c'
_space_group_name_H-M_alt 'I b a 2'
_atom_sites_solution_hydrogens geom
_audit_creation_method SHELXL-2018/3
_audit_update_record
;
2022-05-02 deposited with the CCDC.	2022-09-16 downloaded from the CCDC.
;
_cell_angle_alpha 90
_cell_angle_beta 90
_cell_angle_gamma 90
_cell_formula_units_Z 8
_cell_length_a 47.1720(8)
_cell_length_b 17.2138(4)
_cell_length_c 11.23970(10)
_cell_measurement_reflns_used 78543
_cell_measurement_temperature 100
_cell_measurement_theta_max 21.952
_cell_measurement_theta_min 1.610
_cell_volume 9126.7(3)
_computing_structure_refinement 'SHELXL-2018/3 (Sheldrick, 2018)'
_computing_structure_solution 'SHELXT 2018/2 (Sheldrick, 2018)'
_diffrn_ambient_temperature 100(2)
_diffrn_measured_fraction_theta_full 0.993
_diffrn_measured_fraction_theta_max 0.849
_diffrn_measurement_device_type 'esperanto-CrysAlisPro-abstract goniometer imported esperanto images'
_diffrn_radiation_type Synchrotron
_diffrn_radiation_wavelength 0.4134
_diffrn_reflns_av_R_equivalents 0.0872
_diffrn_reflns_av_unetI/netI 0.0923
_diffrn_reflns_Laue_measured_fraction_full 0.993
_diffrn_reflns_Laue_measured_fraction_max 0.849
_diffrn_reflns_limit_h_max 75
_diffrn_reflns_limit_h_min -78
_diffrn_reflns_limit_k_max 30
_diffrn_reflns_limit_k_min -29
_diffrn_reflns_limit_l_max 19
_diffrn_reflns_limit_l_min -18
_diffrn_reflns_number 78543
_diffrn_reflns_point_group_measured_fraction_full 0.994
_diffrn_reflns_point_group_measured_fraction_max 0.797
_diffrn_reflns_theta_full 14.362
_diffrn_reflns_theta_max 21.952
_diffrn_reflns_theta_min 1.610
_exptl_absorpt_coefficient_mu 0.627
_exptl_absorpt_correction_T_max 1.00000
_exptl_absorpt_correction_T_min 0.40646
_exptl_absorpt_correction_type multi-scan
_exptl_crystal_colour colourless
_exptl_crystal_density_diffrn 1.651
_exptl_crystal_description plate
_exptl_crystal_F_000 4476
_exptl_crystal_size_max 0.040
_exptl_crystal_size_mid 0.010
_exptl_crystal_size_min 0.010
_refine_diff_density_max 1.901
_refine_diff_density_min -2.798
_refine_diff_density_rms 0.212
_refine_ls_abs_structure_details
;
 Flack x determined using 4711 quotients [(I+)-(I-)]/[(I+)+(I-)]
 (Parsons, Flack and Wagner, Acta Cryst. B69 (2013) 249-259).
;
_refine_ls_abs_structure_Flack 0.29(6)
_refine_ls_extinction_method none
_refine_ls_goodness_of_fit_ref 0.968
_refine_ls_hydrogen_treatment constr
_refine_ls_matrix_type full
_refine_ls_number_parameters 511
_refine_ls_number_reflns 22560
_refine_ls_number_restraints 1
_refine_ls_restrained_S_all 0.968
_refine_ls_R_factor_all 0.0908
_refine_ls_R_factor_gt 0.0493
_refine_ls_shift/su_max 0.002
_refine_ls_shift/su_mean 0.000
_refine_ls_structure_factor_coef Fsqd
_refine_ls_weighting_details 'w=1/[\s^2^(Fo^2^)+(0.0706P)^2^+19.4808P] where P=(Fo^2^+2Fc^2^)/3'
_refine_ls_weighting_scheme calc
_refine_ls_wR_factor_gt 0.1386
_refine_ls_wR_factor_ref 0.1696
_reflns_Friedel_coverage 0.810
_reflns_Friedel_fraction_full 0.995
_reflns_Friedel_fraction_max 0.742
_reflns_number_gt 12812
_reflns_number_total 22560
_reflns_threshold_expression 'I > 2\s(I)'
_cod_data_source_file d2cc04985f3.cif
_cod_data_source_block ydkr_a
_cod_original_formula_sum 'C42.50 H38.50 N2 O16 Sm2'
_cod_database_code 7130719
_shelx_shelxl_version_number 2018/3
_shelx_space_group_comment
;
The symmetry employed for this shelxl refinement is uniquely defined
by the following loop, which should always be used as a source of
symmetry information in preference to the above space-group names.
They are only intended as comments.
;
_shelx_estimated_absorpt_t_min 0.975
_shelx_estimated_absorpt_t_max 0.994

loop_
_space_group_symop_operation_xyz
'x, y, z'
'-x, -y, z'
'-x, y, z+1/2'
'x, -y, z+1/2'
'x+1/2, y+1/2, z+1/2'
'-x+1/2, -y+1/2, z+1/2'
'-x+1/2, y+1/2, z+1'
'x+1/2, -y+1/2, z+1'

loop_
_atom_site_label
_atom_site_type_symbol
_atom_site_fract_x
_atom_site_fract_y
_atom_site_fract_z
_atom_site_U_iso_or_equiv
_atom_site_adp_type
_atom_site_occupancy
_atom_site_site_symmetry_order
_atom_site_calc_flag
_atom_site_refinement_flags_posn
_atom_site_refinement_flags_adp
_atom_site_refinement_flags_occupancy
_atom_site_disorder_assembly
_atom_site_disorder_group
Sm1 Sm 0.42182(2) 0.25016(2) 0.35814(2) 0.01001(19) Uani 1 1 d . . . . .
Sm2 Sm 0.32783(2) 0.24970(2) 0.37208(2) 0.00978(18) Uani 1 1 d . . . . .
O1 O 0.39914(14) 0.1342(3) 0.4090(6) 0.0340(13) Uani 1 1 d . . . . .
O2 O 0.35215(14) 0.1344(3) 0.4027(6) 0.0333(14) Uani 1 1 d . . . . .
O3 O 0.45353(12) 0.3393(3) 0.2396(5) 0.0290(6) Uani 1 1 d . . . . .
O4 O 0.35793(9) 0.7233(3) 0.0329(5) 0.0174(8) Uani 1 1 d . . . . .
O5 O 0.40490(9) 0.7199(3) 0.0507(5) 0.0166(8) Uani 1 1 d . . . . .
O6 O 0.34733(10) 0.3689(3) 0.3148(5) 0.0219(9) Uani 1 1 d . . . . .
C1 C 0.46336(14) 0.1333(4) 0.3480(8) 0.0210(15) Uani 1 1 d . . . . .
O7 O 0.29854(12) 0.3441(3) 0.4886(6) 0.0239(4) Uani 1 1 d . . . . .
O8 O 0.45593(12) 0.3417(3) 0.4358(5) 0.0290(6) Uani 1 1 d . . . . .
O9 O 0.20303(11) 0.6507(3) 0.2828(5) 0.0239(4) Uani 1 1 d . . . . .
O10 O 0.28670(10) 0.3227(3) 0.3050(5) 0.0239(4) Uani 1 1 d . . . . .
O11 O 0.45217(10) 0.1556(3) 0.2511(5) 0.0203(9) Uani 1 1 d . . . . .
C2 C 0.38057(13) 0.6903(4) 0.0633(6) 0.0134(10) Uani 1 1 d . . . . .
C3 C 0.48185(18) 0.4357(5) 0.3330(8) 0.0290(6) Uani 1 1 d . . . . .
O12 O 0.34820(11) -0.2226(3) 0.6838(5) 0.0218(10) Uani 1 1 d . . . . .
C4 C 0.37532(14) 0.1043(4) 0.4320(7) 0.0213(15) Uani 1 1 d . . . . .
O13 O 0.20721(11) 0.6672(3) 0.4757(5) 0.0239(4) Uani 1 1 d . . . . .
O14 O 0.39383(10) 0.3619(3) 0.3330(5) 0.0201(9) Uani 1 1 d . . . . .
C5 C 0.4436(2) 0.1560(8) 0.8552(10) 0.035(3) Uani 0.75 1 d . . P . .
H1 H 0.461820 0.134003 0.826890 0.042 Uiso 0.75 1 calc R U P . .
H2 H 0.439171 0.131185 0.932458 0.042 Uiso 0.75 1 calc R U P . .
C6 C 0.46309(19) 0.3675(5) 0.3343(8) 0.0290(6) Uani 1 1 d . . . . .
C7 C 0.37438(12) 0.0290(4) 0.4950(7) 0.0159(12) Uani 1 1 d . . . . .
C8 C 0.37164(13) 0.3941(4) 0.2988(7) 0.0161(11) Uani 1 1 d . . . . .
C9 C 0.39871(14) -0.0774(4) 0.5865(7) 0.0179(12) Uani 1 1 d . . . . .
H3 H 0.415844 -0.101128 0.611882 0.021 Uiso 1 1 calc R U . . .
C10 C 0.37272(12) -0.1143(4) 0.6074(7) 0.0158(12) Uani 1 1 d . . . . .
C11 C 0.37843(12) 0.6120(4) 0.1205(6) 0.0132(11) Uani 1 1 d . . . . .
C12 C 0.28573(17) 0.3632(5) 0.3971(9) 0.0239(4) Uani 1 1 d . . . . .
C13 C 0.34894(14) -0.0047(4) 0.5218(8) 0.0220(14) Uani 1 1 d . . . . .
H4 H 0.331842 0.021185 0.501154 0.026 Uiso 1 1 calc R U . . .
C14 C 0.4799(3) 0.2509(5) 0.7020(14) 0.023(2) Uani 0.75 1 d . . P . .
H5 H 0.495404 0.243422 0.758684 0.035 Uiso 0.75 1 calc R U P . .
H6 H 0.486044 0.286042 0.638397 0.035 Uiso 0.75 1 calc R U P . .
H7 H 0.474500 0.200725 0.667583 0.035 Uiso 0.75 1 calc R U P . .
C15 C 0.39947(13) -0.0065(4) 0.5291(7) 0.0177(12) Uani 1 1 d . . . . .
H8 H 0.417127 0.017881 0.513067 0.021 Uiso 1 1 calc R U . . .
C16 C 0.35013(13) 0.5082(4) 0.1973(7) 0.0177(12) Uani 1 1 d . . . . .
H9 H 0.332031 0.485592 0.210663 0.021 Uiso 1 1 calc R U . . .
C17 C 0.37420(12) 0.4703(4) 0.2354(7) 0.0154(12) Uani 1 1 d . . . . .
C18 C 0.34772(14) -0.0760(4) 0.5784(7) 0.0200(13) Uani 1 1 d . . . . .
H10 H 0.329916 -0.098565 0.597426 0.024 Uiso 1 1 calc R U . . .
C19 C 0.37197(14) -0.1921(4) 0.6647(6) 0.0171(12) Uani 1 1 d . . . . .
N1 N 0.44752(17) 0.2434(5) 0.8754(13) 0.037(2) Uani 1 1 d . . . . .
C20 C 0.40269(13) 0.5726(4) 0.1537(7) 0.0186(12) Uani 1 1 d . . . . .
H11 H 0.420782 0.594271 0.136979 0.022 Uiso 1 1 calc R U . . .
C21 C 0.26679(17) 0.4322(5) 0.3994(8) 0.0239(4) Uani 1 1 d . . . . .
N2 N 0.30292(18) 0.7407(5) 0.3456(11) 0.033(2) Uani 1 1 d . . . . .
C22 C 0.35221(14) 0.5795(4) 0.1394(7) 0.0182(12) Uani 1 1 d . . . . .
H12 H 0.335601 0.605456 0.112964 0.022 Uiso 1 1 calc R U . . .
C23 C 0.23140(17) 0.5608(5) 0.3901(8) 0.0239(4) Uani 1 1 d . . . . .
C24 C 0.26136(16) 0.4736(4) 0.4931(7) 0.0239(4) Uani 1 1 d . . . . .
H13 H 0.270118 0.460396 0.566464 0.029 Uiso 1 1 calc R U . . .
C25 C 0.40072(13) 0.5024(4) 0.2106(7) 0.0184(12) Uani 1 1 d . . . . .
H14 H 0.417449 0.475439 0.233283 0.022 Uiso 1 1 calc R U . . .
C26 C 0.24307(16) 0.5367(4) 0.4889(7) 0.0239(4) Uani 1 1 d . . . . .
H15 H 0.238858 0.563426 0.560706 0.029 Uiso 1 1 calc R U . . .
C27 C 0.3297(2) 0.6336(7) 0.4605(12) 0.039(3) Uani 0.75 1 d . . P . .
H16 H 0.347931 0.653069 0.431451 0.059 Uiso 0.75 1 calc R U P . .
H17 H 0.330553 0.576923 0.468241 0.059 Uiso 0.75 1 calc R U P . .
H18 H 0.325545 0.656689 0.538294 0.059 Uiso 0.75 1 calc R U P . .
C28 C 0.21286(15) 0.6300(4) 0.3826(7) 0.0180(13) Uani 1 1 d . . . . .
C29 C 0.4703(3) 0.2518(7) 0.9727(17) 0.035(4) Uani 0.75 1 d . . P . .
C30 C 0.48206(13) 0.0634(4) 0.3483(7) 0.0173(12) Uani 1 1 d . . . . .
C31 C 0.49040(17) 0.4691(5) 0.2246(7) 0.0290(6) Uani 1 1 d . . . . .
H19 H 0.483147 0.449653 0.151576 0.035 Uiso 1 1 calc R U . . .
C32 C 0.4906(2) 0.0304(6) 0.2397(9) 0.045(2) Uani 1 1 d . . . . .
H20 H 0.483437 0.050146 0.166753 0.054 Uiso 1 1 calc R U . . .
C33 C 0.29696(18) 0.7857(6) 0.4584(8) 0.0224(17) Uani 0.75 1 d . . P . .
H21 H 0.293128 0.840351 0.436304 0.027 Uiso 0.75 1 calc R U P . .
H22 H 0.314355 0.785292 0.507623 0.027 Uiso 0.75 1 calc R U P . .
C34 C 0.49089(16) 0.4693(4) 0.4391(6) 0.0290(6) Uani 1 1 d . . . . .
H23 H 0.484233 0.449127 0.512655 0.035 Uiso 1 1 calc R U . . .
C35 C 0.3294(2) 0.8520(7) 0.2469(10) 0.033(2) Uani 0.75 1 d . . P . .
H24 H 0.314825 0.857408 0.185427 0.050 Uiso 0.75 1 calc R U P . .
H25 H 0.347983 0.864907 0.213269 0.050 Uiso 0.75 1 calc R U P . .
H26 H 0.325198 0.887208 0.313077 0.050 Uiso 0.75 1 calc R U P . .
C36 C 0.23402(14) 0.5128(4) 0.2922(7) 0.0239(4) Uani 1 1 d . . . . .
H27 H 0.223765 0.524144 0.221561 0.029 Uiso 1 1 calc R U . . .
C37 C 0.2723(3) 0.7568(6) 0.5354(15) 0.026(3) Uani 0.75 1 d . . P . .
H28 H 0.255319 0.751008 0.485988 0.039 Uiso 0.75 1 calc R U P . .
H29 H 0.268569 0.794500 0.598875 0.039 Uiso 0.75 1 calc R U P . .
H30 H 0.277254 0.706547 0.570607 0.039 Uiso 0.75 1 calc R U P . .
C38 C 0.3298(2) 0.7704(8) 0.2911(12) 0.033(2) Uani 0.75 1 d . . P . .
H31 H 0.345067 0.765722 0.350953 0.039 Uiso 0.75 1 calc R U P . .
H32 H 0.334773 0.736014 0.223688 0.039 Uiso 0.75 1 calc R U P . .
C39 C 0.2787(3) 0.7470(6) 0.2637(15) 0.030(3) Uani 0.75 1 d . . P . .
C40 C 0.45505(17) 0.2853(6) 0.7645(8) 0.0207(16) Uani 0.75 1 d . . P . .
H33 H 0.459296 0.340127 0.784118 0.025 Uiso 0.75 1 calc R U P . .
H34 H 0.438521 0.284763 0.710236 0.025 Uiso 0.75 1 calc R U P . .
C41 C 0.49093(16) 0.0310(4) 0.4532(7) 0.0288(15) Uani 1 1 d . . . . .
H35 H 0.484438 0.051849 0.526608 0.035 Uiso 1 1 calc R U . . .
C42 C 0.25143(14) 0.4485(4) 0.2964(6) 0.0239(4) Uani 1 1 d . . . . .
H36 H 0.252955 0.415379 0.229176 0.029 Uiso 1 1 calc R U . . .
O15 O 0.39545(11) -0.2237(3) 0.6871(5) 0.0242(10) Uani 1 1 d . . . . .
O16 O 0.45838(13) 0.1656(4) 0.4458(6) 0.0445(19) Uani 1 1 d . . . . .
C43 C 0.4208(3) 0.1351(8) 0.7677(13) 0.049(4) Uani 0.75 1 d . . P . .
H37 H 0.402651 0.156158 0.794984 0.073 Uiso 0.75 1 calc R U P . .
H38 H 0.419452 0.078437 0.761329 0.073 Uiso 0.75 1 calc R U P . .
H39 H 0.425479 0.157056 0.689668 0.073 Uiso 0.75 1 calc R U P . .
C44 C 0.3068(2) 0.6550(6) 0.3744(9) 0.029(2) Uani 0.75 1 d . . P . .
H40 H 0.288617 0.635155 0.406063 0.034 Uiso 0.75 1 calc R U P . .
H41 H 0.310543 0.627273 0.298879 0.034 Uiso 0.75 1 calc R U P . .
C45 C 0.4220(3) 0.3562(9) 0.9690(11) 0.050(4) Uani 0.75 1 d . . P . .
H42 H 0.433672 0.357260 1.041053 0.075 Uiso 0.75 1 calc R U P . .
H43 H 0.402959 0.375627 0.987518 0.075 Uiso 0.75 1 calc R U P . .
H44 H 0.430648 0.389062 0.907864 0.075 Uiso 0.75 1 calc R U P . .
C46 C 0.4199(2) 0.2740(10) 0.9238(13) 0.044(3) Uani 0.75 1 d . . P . .
H45 H 0.413550 0.239959 0.989589 0.053 Uiso 0.75 1 calc R U P . .
H46 H 0.405373 0.271800 0.860397 0.053 Uiso 0.75 1 calc R U P . .

loop_
_atom_site_aniso_label
_atom_site_aniso_U_11
_atom_site_aniso_U_22
_atom_site_aniso_U_33
_atom_site_aniso_U_23
_atom_site_aniso_U_13
_atom_site_aniso_U_12
Sm1 0.01367(16) 0.00739(16) 0.0090(6) -0.00095(8) -0.00077(19) 0.00116(10)
Sm2 0.01358(16) 0.00721(16) 0.0086(5) -0.00050(8) 0.00008(19) -0.00022(11)
O1 0.056(4) 0.018(2) 0.027(3) 0.000(2) 0.015(2) -0.014(2)
O2 0.058(4) 0.013(2) 0.029(3) -0.006(2) -0.023(3) 0.012(2)
O3 0.0398(14) 0.0345(13) 0.0126(12) 0.0010(10) -0.0025(9) -0.0241(11)
O4 0.020(2) 0.0155(19) 0.016(2) 0.0061(17) -0.0040(15) -0.0023(18)
O5 0.023(2) 0.018(2) 0.0094(18) 0.0027(17) 0.0007(14) -0.0070(18)
O6 0.033(2) 0.0125(19) 0.020(2) 0.0033(17) 0.0021(18) -0.0043(18)
C1 0.011(2) 0.020(3) 0.032(4) -0.012(3) -0.012(3) 0.009(2)
O7 0.0291(8) 0.0225(8) 0.0201(10) -0.0038(6) -0.0024(6) 0.0089(7)
O8 0.0398(14) 0.0345(13) 0.0126(12) 0.0010(10) -0.0025(9) -0.0241(11)
O9 0.0291(8) 0.0225(8) 0.0201(10) -0.0038(6) -0.0024(6) 0.0089(7)
O10 0.0291(8) 0.0225(8) 0.0201(10) -0.0038(6) -0.0024(6) 0.0089(7)
O11 0.0164(19) 0.019(2) 0.025(2) 0.0003(17) 0.0029(15) 0.0066(16)
C2 0.015(2) 0.013(3) 0.012(3) 0.001(2) -0.0027(19) -0.001(2)
C3 0.0398(14) 0.0345(13) 0.0126(12) 0.0010(10) -0.0025(9) -0.0241(11)
O12 0.032(3) 0.015(2) 0.019(2) 0.0016(19) 0.0089(18) -0.0053(19)
C4 0.043(4) 0.009(3) 0.012(3) 0.000(2) -0.001(2) -0.002(2)
O13 0.0291(8) 0.0225(8) 0.0201(10) -0.0038(6) -0.0024(6) 0.0089(7)
O14 0.028(2) 0.018(2) 0.015(2) 0.0042(17) 0.0034(16) 0.0102(18)
C5 0.028(5) 0.051(7) 0.025(5) 0.012(5) -0.003(4) -0.001(5)
C6 0.0398(14) 0.0345(13) 0.0126(12) 0.0010(10) -0.0025(9) -0.0241(11)
C7 0.021(3) 0.010(3) 0.017(3) 0.004(2) -0.002(2) -0.0011(19)
C8 0.027(3) 0.006(2) 0.015(3) 0.001(2) 0.000(2) 0.003(2)
C9 0.017(3) 0.018(3) 0.019(3) 0.002(2) -0.003(2) 0.000(2)
C10 0.020(3) 0.016(3) 0.012(3) 0.002(2) -0.0009(19) 0.001(2)
C11 0.017(3) 0.012(3) 0.011(3) 0.003(2) -0.0003(18) -0.001(2)
C12 0.0291(8) 0.0225(8) 0.0201(10) -0.0038(6) -0.0024(6) 0.0089(7)
C13 0.016(3) 0.015(3) 0.035(4) 0.004(3) -0.005(2) 0.000(2)
C14 0.032(5) 0.031(5) 0.007(5) 0.000(3) 0.004(4) -0.006(4)
C15 0.019(3) 0.013(3) 0.021(3) 0.008(2) 0.003(2) 0.002(2)
C16 0.014(3) 0.016(3) 0.023(3) 0.005(2) -0.001(2) -0.005(2)
C17 0.019(3) 0.012(3) 0.015(3) 0.001(2) 0.0019(19) 0.0027(19)
C18 0.018(3) 0.019(3) 0.023(3) 0.004(3) 0.001(2) 0.000(2)
C19 0.034(3) 0.012(3) 0.005(2) 0.000(2) 0.000(2) -0.001(2)
N1 0.029(4) 0.062(6) 0.020(4) 0.005(3) -0.002(3) 0.004(3)
C20 0.015(3) 0.016(3) 0.025(3) 0.007(2) -0.001(2) -0.001(2)
C21 0.0291(8) 0.0225(8) 0.0201(10) -0.0038(6) -0.0024(6) 0.0089(7)
N2 0.028(3) 0.056(5) 0.015(4) -0.006(3) 0.004(3) 0.000(3)
C22 0.020(3) 0.016(3) 0.019(3) 0.010(2) 0.001(2) 0.000(2)
C23 0.0291(8) 0.0225(8) 0.0201(10) -0.0038(6) -0.0024(6) 0.0089(7)
C24 0.0291(8) 0.0225(8) 0.0201(10) -0.0038(6) -0.0024(6) 0.0089(7)
C25 0.019(3) 0.016(3) 0.020(3) 0.006(2) -0.004(2) 0.004(2)
C26 0.0291(8) 0.0225(8) 0.0201(10) -0.0038(6) -0.0024(6) 0.0089(7)
C27 0.038(6) 0.041(6) 0.039(6) 0.003(5) -0.006(5) 0.011(5)
C28 0.020(3) 0.016(3) 0.019(3) -0.002(2) -0.003(2) 0.000(2)
C29 0.017(5) 0.071(11) 0.016(7) -0.005(4) -0.009(4) 0.013(4)
C30 0.016(2) 0.014(3) 0.021(3) -0.005(2) -0.007(2) 0.011(2)
C31 0.0398(14) 0.0345(13) 0.0126(12) 0.0010(10) -0.0025(9) -0.0241(11)
C32 0.061(6) 0.048(5) 0.026(4) 0.002(3) -0.003(3) 0.040(4)
C33 0.020(4) 0.038(5) 0.010(3) -0.010(3) -0.003(3) 0.000(4)
C34 0.0398(14) 0.0345(13) 0.0126(12) 0.0010(10) -0.0025(9) -0.0241(11)
C35 0.038(6) 0.041(6) 0.022(5) 0.004(4) 0.005(4) -0.007(5)
C36 0.0291(8) 0.0225(8) 0.0201(10) -0.0038(6) -0.0024(6) 0.0089(7)
C37 0.023(5) 0.046(7) 0.008(5) -0.006(4) -0.003(4) 0.005(4)
C38 0.018(4) 0.051(6) 0.030(6) 0.000(5) 0.006(3) -0.004(4)
C39 0.024(5) 0.062(9) 0.004(5) -0.006(4) -0.001(4) 0.000(4)
C40 0.017(4) 0.036(5) 0.009(3) 0.004(3) 0.001(3) -0.003(3)
C41 0.039(4) 0.027(3) 0.020(3) 0.001(3) -0.003(3) 0.012(3)
C42 0.0291(8) 0.0225(8) 0.0201(10) -0.0038(6) -0.0024(6) 0.0089(7)
O15 0.037(3) 0.015(2) 0.021(2) 0.0026(19) -0.0127(19) 0.001(2)
O16 0.056(4) 0.047(3) 0.031(3) -0.027(3) -0.029(3) 0.040(3)
C43 0.042(7) 0.050(7) 0.055(8) 0.017(6) -0.019(6) -0.019(6)
C44 0.038(6) 0.025(5) 0.023(4) -0.010(4) 0.008(4) 0.004(4)
C45 0.043(7) 0.086(11) 0.021(5) 0.005(6) 0.003(4) 0.030(7)
C46 0.023(5) 0.079(9) 0.031(6) 0.003(7) 0.012(4) 0.018(6)

loop_
_atom_type_symbol
_atom_type_description
_atom_type_scat_dispersion_real
_atom_type_scat_dispersion_imag
_atom_type_scat_source
C C -0.0001 0.0005 'International Tables Vol C Tables 4.2.6.8 and 6.1.1.4'
H H 0.0000 0.0000 'International Tables Vol C Tables 4.2.6.8 and 6.1.1.4'
O O 0.0017 0.0018 'International Tables Vol C Tables 4.2.6.8 and 6.1.1.4'
Sm Sm -0.8652 1.3384 'International Tables Vol C Tables 4.2.6.8 and 6.1.1.4'
N N 0.0005 0.0010 'International Tables Vol C Tables 4.2.6.8 and 6.1.1.4'

loop_
_geom_angle_atom_site_label_1
_geom_angle_atom_site_label_2
_geom_angle_atom_site_label_3
_geom_angle
_geom_angle_site_symmetry_1
_geom_angle_site_symmetry_3
_geom_angle_publ_flag
O15 Sm1 O1 77.9(2) 4_554 . ?
O15 Sm1 O14 76.17(19) 4_554 . ?
O1 Sm1 O14 118.1(2) . . ?
O15 Sm1 O5 128.06(18) 4_554 4_565 ?
O1 Sm1 O5 78.9(2) . 4_565 ?
O14 Sm1 O5 75.03(17) . 4_565 ?
O15 Sm1 O8 141.2(2) 4_554 . ?
O1 Sm1 O8 140.7(2) . . ?
O14 Sm1 O8 83.35(19) . . ?
O5 Sm1 O8 75.63(18) 4_565 . ?
O15 Sm1 O16 125.98(19) 4_554 . ?
O1 Sm1 O16 73.6(2) . . ?
O14 Sm1 O16 157.7(2) . . ?
O5 Sm1 O16 90.0(2) 4_565 . ?
O8 Sm1 O16 76.9(2) . . ?
O15 Sm1 O11 77.30(19) 4_554 . ?
O1 Sm1 O11 79.75(19) . . ?
O14 Sm1 O11 143.5(2) . . ?
O5 Sm1 O11 141.50(19) 4_565 . ?
O8 Sm1 O11 102.65(18) . . ?
O16 Sm1 O11 53.25(19) . . ?
O15 Sm1 O3 90.0(2) 4_554 . ?
O1 Sm1 O3 157.0(2) . . ?
O14 Sm1 O3 76.81(19) . . ?
O5 Sm1 O3 123.42(18) 4_565 . ?
O8 Sm1 O3 53.07(17) . . ?
O16 Sm1 O3 98.9(2) . . ?
O11 Sm1 O3 78.5(2) . . ?
O15 Sm1 C1 101.5(2) 4_554 . ?
O1 Sm1 C1 73.6(2) . . ?
O14 Sm1 C1 166.6(2) . . ?
O5 Sm1 C1 115.4(2) 4_565 . ?
O8 Sm1 C1 91.0(2) . . ?
O16 Sm1 C1 26.5(2) . . ?
O11 Sm1 C1 26.8(2) . . ?
O3 Sm1 C1 90.0(2) . . ?
O15 Sm1 C6 115.4(2) 4_554 . ?
O1 Sm1 C6 162.2(3) . . ?
O14 Sm1 C6 77.9(2) . . ?
O5 Sm1 C6 99.4(2) 4_565 . ?
O8 Sm1 C6 26.7(2) . . ?
O16 Sm1 C6 88.7(3) . . ?
O11 Sm1 C6 91.5(2) . . ?
O3 Sm1 C6 26.4(2) . . ?
C1 Sm1 C6 91.6(3) . . ?
O2 Sm2 O6 126.7(2) . . ?
O2 Sm2 O4 75.86(18) . 4_565 ?
O6 Sm2 O4 78.49(18) . 4_565 ?
O2 Sm2 O12 76.3(2) . 4_554 ?
O6 Sm2 O12 76.56(19) . 4_554 ?
O4 Sm2 O12 118.81(17) 4_565 4_554 ?
O2 Sm2 O10 152.07(19) . . ?
O6 Sm2 O10 76.99(17) . . ?
O4 Sm2 O10 128.28(17) 4_565 . ?
O12 Sm2 O10 98.5(2) 4_554 . ?
O2 Sm2 O9 76.11(19) . 7_544 ?
O6 Sm2 O9 136.8(2) . 7_544 ?
O4 Sm2 O9 144.2(2) 4_565 7_544 ?
O12 Sm2 O9 74.85(19) 4_554 7_544 ?
O10 Sm2 O9 76.05(18) . 7_544 ?
O2 Sm2 O13 76.7(2) . 7_544 ?
O6 Sm2 O13 153.77(18) . 7_544 ?
O4 Sm2 O13 99.0(2) 4_565 7_544 ?
O12 Sm2 O13 125.35(19) 4_554 7_544 ?
O10 Sm2 O13 84.80(18) . 7_544 ?
O9 Sm2 O13 52.93(18) 7_544 7_544 ?
O2 Sm2 O7 138.7(2) . . ?
O6 Sm2 O7 77.99(18) . . ?
O4 Sm2 O7 78.59(18) 4_565 . ?
O12 Sm2 O7 145.0(2) 4_554 . ?
O10 Sm2 O7 52.13(18) . . ?
O9 Sm2 O7 109.69(17) 7_544 . ?
O13 Sm2 O7 75.9(2) 7_544 . ?
O2 Sm2 C12 159.0(3) . . ?
O6 Sm2 C12 72.2(2) . . ?
O4 Sm2 C12 102.3(2) 4_565 . ?
O12 Sm2 C12 121.0(2) 4_554 . ?
O10 Sm2 C12 26.4(2) . . ?
O9 Sm2 C12 96.0(2) 7_544 . ?
O13 Sm2 C12 83.1(2) 7_544 . ?
O7 Sm2 C12 26.2(2) . . ?
O2 Sm2 C28 72.8(2) . 7_544 ?
O6 Sm2 C28 157.0(2) . 7_544 ?
O4 Sm2 C28 121.7(2) 4_565 7_544 ?
O12 Sm2 C28 99.7(2) 4_554 7_544 ?
O10 Sm2 C28 81.24(19) . 7_544 ?
O9 Sm2 C28 26.64(19) 7_544 7_544 ?
O13 Sm2 C28 26.42(19) 7_544 7_544 ?
O7 Sm2 C28 94.40(19) . 7_544 ?
C12 Sm2 C28 91.3(2) . 7_544 ?
C4 O1 Sm1 143.7(5) . . ?
C4 O2 Sm2 145.5(5) . . ?
C6 O3 Sm1 90.1(5) . . ?
C2 O4 Sm2 144.4(4) . 4_564 ?
C2 O5 Sm1 119.9(4) . 4_564 ?
C8 O6 Sm2 135.3(4) . . ?
O16 C1 O11 122.7(6) . . ?
O16 C1 C30 117.8(7) . . ?
O11 C1 C30 119.4(7) . . ?
O16 C1 Sm1 61.1(3) . . ?
O11 C1 Sm1 61.9(3) . . ?
C30 C1 Sm1 171.6(5) . . ?
C12 O7 Sm2 90.4(5) . . ?
C6 O8 Sm1 94.7(4) . . ?
C28 O9 Sm2 92.9(4) . 7_554 ?
C12 O10 Sm2 93.5(5) . . ?
C1 O11 Sm1 91.3(4) . . ?
O4 C2 O5 124.0(6) . . ?
O4 C2 C11 117.8(5) . . ?
O5 C2 C11 118.2(5) . . ?
C34 C3 C31 119.0(6) . . ?
C34 C3 C6 120.5(7) . . ?
C31 C3 C6 120.5(7) . . ?
C19 O12 Sm2 126.6(4) . 4 ?
O2 C4 O1 123.6(7) . . ?
O2 C4 C7 117.5(6) . . ?
O1 C4 C7 118.9(6) . . ?
C28 O13 Sm2 92.4(4) . 7_554 ?
C8 O14 Sm1 150.9(5) . . ?
C43 C5 N1 114.7(10) . . ?
O3 C6 O8 122.1(7) . . ?
O3 C6 C3 121.2(8) . . ?
O8 C6 C3 116.7(7) . . ?
O3 C6 Sm1 63.5(4) . . ?
O8 C6 Sm1 58.6(4) . . ?
C3 C6 Sm1 171.6(7) . . ?
C13 C7 C15 120.1(6) . . ?
C13 C7 C4 120.3(6) . . ?
C15 C7 C4 119.6(5) . . ?
O6 C8 O14 125.3(6) . . ?
O6 C8 C17 116.8(5) . . ?
O14 C8 C17 118.0(6) . . ?
C15 C9 C10 120.2(6) . . ?
C18 C10 C9 119.2(7) . . ?
C18 C10 C19 120.6(6) . . ?
C9 C10 C19 120.2(6) . . ?
C22 C11 C20 120.3(6) . . ?
C22 C11 C2 119.6(6) . . ?
C20 C11 C2 120.1(5) . . ?
O7 C12 O10 121.5(7) . . ?
O7 C12 C21 119.4(8) . . ?
O10 C12 C21 118.8(8) . . ?
O7 C12 Sm2 63.4(4) . . ?
O10 C12 Sm2 60.1(4) . . ?
C21 C12 Sm2 170.3(6) . . ?
C7 C13 C18 120.9(6) . . ?
C9 C15 C7 119.8(6) . . ?
C17 C16 C22 120.3(6) . . ?
C16 C17 C25 119.4(6) . . ?
C16 C17 C8 119.7(5) . . ?
C25 C17 C8 120.9(5) . . ?
C13 C18 C10 119.6(6) . . ?
O15 C19 O12 124.8(7) . . ?
O15 C19 C10 117.1(6) . . ?
O12 C19 C10 118.1(6) . . ?
C40 N1 C46 109.9(9) . . ?
C40 N1 C5 112.4(10) . . ?
C46 N1 C5 107.1(9) . . ?
C40 N1 C29 112.6(9) . . ?
C46 N1 C29 108.3(12) . . ?
C5 N1 C29 106.2(8) . . ?
C25 C20 C11 120.1(6) . . ?
C24 C21 C42 117.4(7) . . ?
C24 C21 C12 124.9(8) . . ?
C42 C21 C12 117.4(7) . . ?
C39 N2 C38 112.1(11) . . ?
C39 N2 C33 110.0(8) . . ?
C38 N2 C33 109.0(8) . . ?
C39 N2 C44 107.3(8) . . ?
C38 N2 C44 108.4(8) . . ?
C33 N2 C44 109.9(9) . . ?
C11 C22 C16 119.6(6) . . ?
C26 C23 C36 116.7(7) . . ?
C26 C23 C28 123.5(7) . . ?
C36 C23 C28 119.3(7) . . ?
C21 C24 C26 121.7(7) . . ?
C20 C25 C17 120.2(6) . . ?
C23 C26 C24 122.6(7) . . ?
O13 C28 O9 121.1(6) . . ?
O13 C28 C23 119.3(7) . . ?
O9 C28 C23 119.6(7) . . ?
O13 C28 Sm2 61.1(4) . 7_554 ?
O9 C28 Sm2 60.5(4) . 7_554 ?
C23 C28 Sm2 173.3(5) . 7_554 ?
C41 C30 C32 119.8(6) . . ?
C41 C30 C1 120.7(7) . . ?
C32 C30 C1 119.6(7) . . ?
C31 C31 C3 119.8(4) 2_665 . ?
C32 C32 C30 119.6(4) 2_655 . ?
N2 C33 C37 116.7(8) . . ?
C34 C34 C3 121.0(4) 2_665 . ?
C42 C36 C23 120.4(6) . . ?
C35 C38 N2 116.7(9) . . ?
N1 C40 C14 113.1(9) . . ?
C41 C41 C30 120.5(4) 2_655 . ?
C36 C42 C21 120.0(6) . . ?
C19 O15 Sm1 135.8(5) . 4 ?
C1 O16 Sm1 92.4(4) . . ?
C27 C44 N2 117.7(10) . . ?
N1 C46 C45 113.2(11) . . ?

loop_
_geom_bond_atom_site_label_1
_geom_bond_atom_site_label_2
_geom_bond_distance
_geom_bond_site_symmetry_2
_geom_bond_publ_flag
Sm1 O15 2.335(5) 4_554 ?
Sm1 O1 2.335(5) . ?
Sm1 O14 2.350(4) . ?
Sm1 O5 2.364(5) 4_565 ?
Sm1 O8 2.415(5) . ?
Sm1 O16 2.462(5) . ?
Sm1 O11 2.480(5) . ?
Sm1 O3 2.523(5) . ?
Sm1 C1 2.810(6) . ?
Sm1 C6 2.818(8) . ?
Sm2 O2 2.319(5) . ?
Sm2 O6 2.339(5) . ?
Sm2 O4 2.345(5) 4_565 ?
Sm2 O12 2.370(6) 4_554 ?
Sm2 O10 2.432(5) . ?
Sm2 O9 2.456(5) 7_544 ?
Sm2 O13 2.470(5) 7_544 ?
Sm2 O7 2.503(6) . ?
Sm2 C12 2.801(8) . ?
Sm2 C28 2.819(7) 7_544 ?
O1 C4 1.263(9) . ?
O2 C4 1.253(8) . ?
O3 C6 1.253(10) . ?
O4 C2 1.257(7) . ?
O5 C2 1.263(7) . ?
O6 C8 1.239(8) . ?
C1 O16 1.254(9) . ?
C1 O11 1.269(9) . ?
C1 C30 1.493(9) . ?
O7 C12 1.238(10) . ?
O8 C6 1.270(10) . ?
O9 C28 1.265(9) . ?
O10 C12 1.248(10) . ?
C2 C11 1.498(9) . ?
C3 C34 1.392(10) . ?
C3 C31 1.406(11) . ?
C3 C6 1.469(10) . ?
O12 C19 1.256(8) . ?
C4 C7 1.478(10) . ?
O13 C28 1.255(9) . ?
O14 C8 1.245(7) . ?
C5 C43 1.502(16) . ?
C5 N1 1.533(16) . ?
C7 C13 1.366(8) . ?
C7 C15 1.386(8) . ?
C8 C17 1.498(9) . ?
C9 C15 1.380(9) . ?
C9 C10 1.401(9) . ?
C10 C18 1.390(9) . ?
C10 C19 1.486(10) . ?
C11 C22 1.374(8) . ?
C11 C20 1.381(9) . ?
C12 C21 1.486(11) . ?
C13 C18 1.384(10) . ?
C14 C40 1.488(15) . ?
C16 C17 1.377(8) . ?
C16 C22 1.393(9) . ?
C17 C25 1.395(8) . ?
C19 O15 1.260(8) . ?
N1 C40 1.482(15) . ?
N1 C46 1.507(14) . ?
N1 C29 1.541(18) . ?
C20 C25 1.372(9) . ?
C21 C24 1.297(11) . ?
C21 C42 1.394(11) . ?
N2 C39 1.471(18) . ?
N2 C38 1.497(14) . ?
N2 C33 1.512(13) . ?
N2 C44 1.520(14) . ?
C23 C26 1.308(11) . ?
C23 C36 1.382(10) . ?
C23 C28 1.480(10) . ?
C24 C26 1.388(12) . ?
C27 C44 1.496(15) . ?
C30 C41 1.370(10) . ?
C30 C32 1.405(12) . ?
C31 C31 1.398(14) 2_665 ?
C32 C32 1.371(17) 2_655 ?
C33 C37 1.533(17) . ?
C34 C34 1.362(13) 2_665 ?
C35 C38 1.489(16) . ?
C36 C42 1.379(9) . ?
C41 C41 1.369(14) 2_655 ?
C45 C46 1.51(2) . ?

loop_
_geom_torsion_atom_site_label_1
_geom_torsion_atom_site_label_2
_geom_torsion_atom_site_label_3
_geom_torsion_atom_site_label_4
_geom_torsion
_geom_torsion_site_symmetry_1
_geom_torsion_site_symmetry_2
_geom_torsion_site_symmetry_3
_geom_torsion_site_symmetry_4
_geom_torsion_publ_flag
O16 C1 O11 Sm1 -6.1(8) . . . . ?
C30 C1 O11 Sm1 170.5(6) . . . . ?
Sm2 O4 C2 O5 81.4(9) 4_564 . . . ?
Sm2 O4 C2 C11 -100.0(8) 4_564 . . . ?
Sm1 O5 C2 O4 -61.9(8) 4_564 . . . ?
Sm1 O5 C2 C11 119.6(5) 4_564 . . . ?
Sm2 O2 C4 O1 -33.1(14) . . . . ?
Sm2 O2 C4 C7 148.1(7) . . . . ?
Sm1 O1 C4 O2 19.7(14) . . . . ?
Sm1 O1 C4 C7 -161.6(6) . . . . ?
Sm1 O3 C6 O8 4.1(10) . . . . ?
Sm1 O3 C6 C3 -172.0(8) . . . . ?
Sm1 O8 C6 O3 -4.3(10) . . . . ?
Sm1 O8 C6 C3 172.0(7) . . . . ?
C34 C3 C6 O3 176.0(9) . . . . ?
C31 C3 C6 O3 -2.4(14) . . . . ?
C34 C3 C6 O8 -0.4(13) . . . . ?
C31 C3 C6 O8 -178.8(9) . . . . ?
O2 C4 C7 C13 -1.5(10) . . . . ?
O1 C4 C7 C13 179.7(7) . . . . ?
O2 C4 C7 C15 179.9(6) . . . . ?
O1 C4 C7 C15 1.1(10) . . . . ?
Sm2 O6 C8 O14 -14.6(11) . . . . ?
Sm2 O6 C8 C17 166.7(4) . . . . ?
Sm1 O14 C8 O6 43.3(13) . . . . ?
Sm1 O14 C8 C17 -138.0(7) . . . . ?
C15 C9 C10 C18 -5.2(10) . . . . ?
C15 C9 C10 C19 177.5(6) . . . . ?
O4 C2 C11 C22 -0.9(9) . . . . ?
O5 C2 C11 C22 177.7(6) . . . . ?
O4 C2 C11 C20 178.8(6) . . . . ?
O5 C2 C11 C20 -2.5(9) . . . . ?
Sm2 O7 C12 O10 15.8(8) . . . . ?
Sm2 O7 C12 C21 -169.4(7) . . . . ?
Sm2 O10 C12 O7 -16.3(8) . . . . ?
Sm2 O10 C12 C21 168.9(7) . . . . ?
C15 C7 C13 C18 -2.8(11) . . . . ?
C4 C7 C13 C18 178.6(7) . . . . ?
C10 C9 C15 C7 1.7(10) . . . . ?
C13 C7 C15 C9 2.3(11) . . . . ?
C4 C7 C15 C9 -179.1(7) . . . . ?
C22 C16 C17 C25 -2.8(11) . . . . ?
C22 C16 C17 C8 179.3(7) . . . . ?
O6 C8 C17 C16 -0.5(10) . . . . ?
O14 C8 C17 C16 -179.3(6) . . . . ?
O6 C8 C17 C25 -178.3(6) . . . . ?
O14 C8 C17 C25 2.9(10) . . . . ?
C7 C13 C18 C10 -0.7(11) . . . . ?
C9 C10 C18 C13 4.7(11) . . . . ?
C19 C10 C18 C13 -178.0(7) . . . . ?
Sm2 O12 C19 O15 68.0(9) 4 . . . ?
Sm2 O12 C19 C10 -114.5(6) 4 . . . ?
C18 C10 C19 O15 179.1(6) . . . . ?
C9 C10 C19 O15 -3.6(9) . . . . ?
C18 C10 C19 O12 1.4(9) . . . . ?
C9 C10 C19 O12 178.7(6) . . . . ?
C43 C5 N1 C40 -59.9(12) . . . . ?
C43 C5 N1 C46 61.0(14) . . . . ?
C43 C5 N1 C29 176.6(11) . . . . ?
C22 C11 C20 C25 -3.0(11) . . . . ?
C2 C11 C20 C25 177.2(6) . . . . ?
O7 C12 C21 C24 -3.2(13) . . . . ?
O10 C12 C21 C24 171.7(8) . . . . ?
O7 C12 C21 C42 -176.0(8) . . . . ?
O10 C12 C21 C42 -1.1(12) . . . . ?
C20 C11 C22 C16 3.1(11) . . . . ?
C2 C11 C22 C16 -177.1(6) . . . . ?
C17 C16 C22 C11 -0.2(11) . . . . ?
C42 C21 C24 C26 -6.2(13) . . . . ?
C12 C21 C24 C26 -179.0(8) . . . . ?
C11 C20 C25 C17 0.0(10) . . . . ?
C16 C17 C25 C20 2.9(11) . . . . ?
C8 C17 C25 C20 -179.3(7) . . . . ?
C36 C23 C26 C24 11.0(13) . . . . ?
C28 C23 C26 C24 -177.2(8) . . . . ?
C21 C24 C26 C23 -3.7(15) . . . . ?
Sm2 O13 C28 O9 7.9(7) 7_554 . . . ?
Sm2 O13 C28 C23 -172.3(6) 7_554 . . . ?
Sm2 O9 C28 O13 -7.9(7) 7_554 . . . ?
Sm2 O9 C28 C23 172.3(6) 7_554 . . . ?
C26 C23 C28 O13 -1.8(12) . . . . ?
C36 C23 C28 O13 169.8(7) . . . . ?
C26 C23 C28 O9 178.0(8) . . . . ?
C36 C23 C28 O9 -10.4(11) . . . . ?
O16 C1 C30 C41 6.8(11) . . . . ?
O11 C1 C30 C41 -170.0(7) . . . . ?
O16 C1 C30 C32 -173.2(8) . . . . ?
O11 C1 C30 C32 10.0(11) . . . . ?
C34 C3 C31 C31 5.4(15) . . . 2_665 ?
C6 C3 C31 C31 -176.2(10) . . . 2_665 ?
C41 C30 C32 C32 -4.6(18) . . . 2_655 ?
C1 C30 C32 C32 175.4(12) . . . 2_655 ?
C39 N2 C33 C37 64.2(12) . . . . ?
C38 N2 C33 C37 -172.6(9) . . . . ?
C44 N2 C33 C37 -53.8(12) . . . . ?
C31 C3 C34 C34 -4.0(15) . . . 2_665 ?
C6 C3 C34 C34 177.6(10) . . . 2_665 ?
C26 C23 C36 C42 -8.6(11) . . . . ?
C28 C23 C36 C42 179.2(7) . . . . ?
C39 N2 C38 C35 56.6(13) . . . . ?
C33 N2 C38 C35 -65.4(13) . . . . ?
C44 N2 C38 C35 175.0(10) . . . . ?
C46 N1 C40 C14 -171.8(10) . . . . ?
C5 N1 C40 C14 -52.7(11) . . . . ?
C29 N1 C40 C14 67.3(12) . . . . ?
C32 C30 C41 C41 2.9(15) . . . 2_655 ?
C1 C30 C41 C41 -177.1(9) . . . 2_655 ?
C23 C36 C42 C21 -0.8(11) . . . . ?
C24 C21 C42 C36 8.2(11) . . . . ?
C12 C21 C42 C36 -178.4(7) . . . . ?
O12 C19 O15 Sm1 -74.3(9) . . . 4 ?
C10 C19 O15 Sm1 108.2(7) . . . 4 ?
O11 C1 O16 Sm1 6.2(8) . . . . ?
C30 C1 O16 Sm1 -170.5(6) . . . . ?
C39 N2 C44 C27 -177.8(10) . . . . ?
C38 N2 C44 C27 61.0(12) . . . . ?
C33 N2 C44 C27 -58.1(11) . . . . ?
C40 N1 C46 C45 -68.0(14) . . . . ?
C5 N1 C46 C45 169.5(11) . . . . ?
C29 N1 C46 C45 55.4(14) . . . . ?
